data_4501855
loop_
_publ_author_name
'Sun, Di'
'Zhang, Na'
'Huang, Rong-Bin'
'Zheng, Lan-Sun'

_publ_section_title
;
 Series of Ag(I) Coordination Complexes Derived from Aminopyrimidyl
 Ligands and Dicarboxylates: Syntheses, Crystal Structures, and Properties
;
_journal_issue 8
_journal_name_full 'Crystal Growth &amp; Design'
_journal_page_first 3699
_journal_paper_doi 10.1021/cg100554u
_journal_volume 10
_journal_year 2010
_chemical_formula_moiety 'C18 H18 Ag2 N6 O4, 2(H2 O) '
_chemical_formula_sum 'C18 H22 Ag2 N6 O6'
_chemical_formula_weight 634.16
_chemical_name_systematic
; 
 ? 
;
_space_group_IT_number 14
_symmetry_cell_setting monoclinic
_symmetry_space_group_name_Hall '-P 2ybc'
_symmetry_space_group_name_H-M 'P 1 21/c 1'
_atom_sites_solution_hydrogens geom
_atom_sites_solution_primary direct
_atom_sites_solution_secondary difmap
_audit_creation_method SHELXL-97
_cell_angle_alpha 90.00
_cell_angle_beta 110.545(18)
_cell_angle_gamma 90.00
_cell_formula_units_Z 4
_cell_length_a 11.742(4)
_cell_length_b 10.703(4)
_cell_length_c 18.894(6)
_cell_measurement_reflns_used 3100
_cell_measurement_temperature 298(2)
_cell_measurement_theta_max 53.619
_cell_measurement_theta_min 4.605
_cell_volume 2223.5(14)
_computing_cell_refinement RAPID-AUTO
_computing_data_collection 'RAPID-AUTO (Rigaku Corporation, 1998)'
_computing_data_reduction 'CrystalStructure (Rigaku/MSC and Rigaku Corporation, 2002)'
_computing_molecular_graphics 'SHELXL-97 (Sheldrick, 1997)'
_computing_publication_material 'SHELXL-97 (Sheldrick, 1997)'
_computing_structure_refinement 'SHELXL-97 (Sheldrick, 1997)'
_computing_structure_solution 'SHELXS-97 (Sheldrick, 1997)'
_diffrn_ambient_temperature 298(2)
_diffrn_measured_fraction_theta_full 0.982
_diffrn_measured_fraction_theta_max 0.982
_diffrn_measurement_device_type 'Rigaku RAXIS-RAPID'
_diffrn_measurement_method '\w scan'
_diffrn_radiation_monochromator graphite
_diffrn_radiation_source 'fine-focus sealed tube'
_diffrn_radiation_type MoK\a
_diffrn_radiation_wavelength 0.71073
_diffrn_reflns_av_R_equivalents 0.0410
_diffrn_reflns_av_sigmaI/netI 0.0523
_diffrn_reflns_limit_h_max 13
_diffrn_reflns_limit_h_min -13
_diffrn_reflns_limit_k_max 12
_diffrn_reflns_limit_k_min -11
_diffrn_reflns_limit_l_max 21
_diffrn_reflns_limit_l_min -22
_diffrn_reflns_number 10704
_diffrn_reflns_theta_full 24.99
_diffrn_reflns_theta_max 24.99
_diffrn_reflns_theta_min 1.85
_exptl_absorpt_coefficient_mu 1.809
_exptl_absorpt_correction_T_max 0.8122
_exptl_absorpt_correction_T_min 0.7731
_exptl_absorpt_correction_type multi-scan
_exptl_absorpt_process_details 'ABSCOR (Higashi, 1995)'
_exptl_crystal_colour colorless
_exptl_crystal_density_diffrn 1.894
_exptl_crystal_density_method 'not measured'
_exptl_crystal_description block
_exptl_crystal_F_000 1256
_exptl_crystal_size_max 0.15
_exptl_crystal_size_mid 0.12
_exptl_crystal_size_min 0.12
_refine_diff_density_max 1.410
_refine_diff_density_min -1.338
_refine_diff_density_rms 0.178
_refine_ls_extinction_method none
_refine_ls_goodness_of_fit_ref 1.173
_refine_ls_hydrogen_treatment constr
_refine_ls_matrix_type full
_refine_ls_number_parameters 289
_refine_ls_number_reflns 3841
_refine_ls_number_restraints 12
_refine_ls_restrained_S_all 1.174
_refine_ls_R_factor_all 0.0854
_refine_ls_R_factor_gt 0.0732
_refine_ls_shift/su_max 0.000
_refine_ls_shift/su_mean 0.000
_refine_ls_structure_factor_coef Fsqd
_refine_ls_weighting_details 'calc w=1/[\s^2^(Fo^2^)+(0.0473P)^2^+27.8386P] where P=(Fo^2^+2Fc^2^)/3'
_refine_ls_weighting_scheme calc
_refine_ls_wR_factor_gt 0.1561
_refine_ls_wR_factor_ref 0.1622
_reflns_number_gt 3310
_reflns_number_total 3841
_reflns_threshold_expression >2sigma(I)
_cod_data_source_file cg100554u_si_002.cif
_cod_data_source_block p3
_cod_original_cell_volume 2223.5(13)
_cod_original_sg_symbol_Hall '-P 2ybc '
_cod_original_sg_symbol_H-M P2(1)/c
_cod_database_code 4501855

loop_
_symmetry_equiv_pos_as_xyz
'x, y, z'
'-x, y+1/2, -z+1/2'
'-x, -y, -z'
'x, -y-1/2, z-1/2'

loop_
_atom_site_label
_atom_site_type_symbol
_atom_site_fract_x
_atom_site_fract_y
_atom_site_fract_z
_atom_site_U_iso_or_equiv
_atom_site_adp_type
_atom_site_occupancy
_atom_site_symmetry_multiplicity
_atom_site_calc_flag
_atom_site_refinement_flags
Ag1 Ag 0.75199(6) 0.79450(6) 0.99401(4) 0.0232(2) Uani 1 1 d .
Ag2 Ag 0.26233(7) 0.55067(7) 0.99663(4) 0.0289(2) Uani 1 1 d .
C1 C 0.5036(8) 0.7110(9) 1.0018(5) 0.0206(19) Uani 1 1 d .
C2 C 0.4122(10) 0.7783(10) 1.0847(6) 0.036(3) Uani 1 1 d .
H2A H 0.3561 0.7669 1.1087 0.043 Uiso 1 1 calc R
C3 C 0.4899(10) 0.8789(10) 1.1056(6) 0.036(2) Uani 1 1 d .
H3A H 0.4824 0.9384 1.1396 0.043 Uiso 1 1 calc R
C4 C 0.5799(9) 0.8881(9) 1.0740(6) 0.030(2) Uani 1 1 d .
C5 C 0.6672(10) 0.9901(11) 1.0941(6) 0.042(3) Uani 1 1 d .
H5A H 0.7222 0.9815 1.0669 0.063 Uiso 1 1 calc R
H5B H 0.7122 0.9879 1.1475 0.063 Uiso 1 1 calc R
H5C H 0.6249 1.0683 1.0812 0.063 Uiso 1 1 calc R
C6 C 0.0108(8) 0.7278(8) 0.9942(5) 0.0207(19) Uani 1 1 d .
C7 C 0.1053(9) 0.8047(10) 0.9153(6) 0.034(2) Uani 1 1 d .
H7A H 0.1666 0.8006 0.8949 0.040 Uiso 1 1 calc R
C8 C 0.0212(10) 0.8978(10) 0.8912(6) 0.038(3) Uani 1 1 d .
H8A H 0.0268 0.9578 0.8570 0.046 Uiso 1 1 calc R
C9 C -0.0732(9) 0.8999(9) 0.9194(6) 0.029(2) Uani 1 1 d .
C10 C -0.1732(12) 0.9964(12) 0.8966(7) 0.050(3) Uani 1 1 d .
H10A H -0.2286 0.9807 0.9227 0.075 Uiso 1 1 calc R
H10B H -0.2160 0.9918 0.8431 0.075 Uiso 1 1 calc R
H10C H -0.1385 1.0782 0.9095 0.075 Uiso 1 1 calc R
C11 C 0.2348(8) 0.3881(9) 0.8569(5) 0.023(2) Uani 1 1 d .
C12 C 0.1802(9) 0.2854(9) 0.7992(5) 0.027(2) Uani 1 1 d .
C13 C 0.0721(9) 0.2283(9) 0.7944(6) 0.032(2) Uani 1 1 d .
H13A H 0.0302 0.2553 0.8252 0.038 Uiso 1 1 calc R
C14 C 0.0253(10) 0.1303(10) 0.7437(6) 0.039(3) Uani 1 1 d .
H14A H -0.0465 0.0910 0.7415 0.046 Uiso 1 1 calc R
C15 C 0.0865(9) 0.0915(10) 0.6964(6) 0.033(2) Uani 1 1 d .
H15A H 0.0556 0.0261 0.6628 0.039 Uiso 1 1 calc R
C16 C 0.1950(9) 0.1511(9) 0.6994(5) 0.026(2) Uani 1 1 d .
C17 C 0.2419(8) 0.2468(8) 0.7492(5) 0.0225(19) Uani 1 1 d .
H17A H 0.3132 0.2864 0.7508 0.027 Uiso 1 1 calc R
C18 C 0.2560(8) 0.1113(8) 0.6442(5) 0.0204(19) Uani 1 1 d .
N6 N -0.0787(7) 0.8129(7) 0.9705(4) 0.0226(17) Uani 1 1 d .
N1 N 0.5886(7) 0.8027(7) 1.0232(4) 0.0237(17) Uani 1 1 d .
N5 N 0.0118(7) 0.6454(7) 1.0468(4) 0.0267(18) Uani 1 1 d .
H5D H -0.0450 0.6464 1.0657 0.032 Uiso 1 1 calc R
H5E H 0.0691 0.5909 1.0620 0.032 Uiso 1 1 calc R
N2 N 0.5045(7) 0.6314(7) 0.9483(5) 0.0286(19) Uani 1 1 d .
H2B H 0.5586 0.6383 0.9274 0.034 Uiso 1 1 calc R
H2C H 0.4510 0.5730 0.9343 0.034 Uiso 1 1 calc R
N3 N 0.4131(7) 0.6960(7) 1.0314(4) 0.0266(18) Uani 1 1 d .
N4 N 0.1046(7) 0.7190(8) 0.9667(5) 0.0293(19) Uani 1 1 d .
O1 O 0.1851(6) 0.4015(6) 0.9069(4) 0.0303(16) Uani 1 1 d .
O1W O 0.459(2) 0.828(2) 0.7857(13) 0.220(10) Uani 1 1 d U
H1WA H 0.5179 0.7797 0.8081 0.264 Uiso 1 1 d R
H1WB H 0.4869 0.8903 0.7687 0.264 Uiso 1 1 d R
O2 O 0.3212(7) 0.4485(7) 0.8538(4) 0.0376(18) Uani 1 1 d .
O2W O 0.4471(15) 0.5132(15) 0.7625(9) 0.140(6) Uani 1 1 d U
H2WA H 0.4065 0.4925 0.7901 0.168 Uiso 1 1 d R
H2WB H 0.5058 0.5595 0.7883 0.168 Uiso 1 1 d R
O3 O 0.3456(6) 0.1760(7) 0.6431(4) 0.0376(18) Uani 1 1 d .
O4 O 0.2129(7) 0.0214(7) 0.6018(4) 0.0399(19) Uani 1 1 d .

loop_
_atom_site_aniso_label
_atom_site_aniso_U_11
_atom_site_aniso_U_22
_atom_site_aniso_U_33
_atom_site_aniso_U_23
_atom_site_aniso_U_13
_atom_site_aniso_U_12
Ag1 0.0184(4) 0.0256(4) 0.0282(4) -0.0030(3) 0.0115(3) -0.0013(3)
Ag2 0.0308(4) 0.0310(4) 0.0307(4) -0.0057(3) 0.0182(3) -0.0055(3)
C1 0.020(5) 0.026(5) 0.016(4) 0.003(4) 0.008(4) 0.004(4)
C2 0.052(7) 0.035(6) 0.036(6) -0.002(5) 0.034(6) 0.003(5)
C3 0.046(7) 0.037(6) 0.033(6) -0.007(5) 0.025(5) -0.003(5)
C4 0.029(5) 0.029(5) 0.030(5) 0.000(4) 0.008(4) 0.004(4)
C5 0.044(7) 0.046(7) 0.041(7) -0.004(5) 0.020(6) 0.000(5)
C6 0.017(4) 0.025(5) 0.017(4) -0.004(4) 0.002(4) -0.008(4)
C7 0.024(5) 0.041(6) 0.038(6) 0.008(5) 0.013(5) -0.007(5)
C8 0.031(6) 0.041(6) 0.044(6) 0.023(5) 0.014(5) 0.002(5)
C9 0.026(5) 0.026(5) 0.029(5) 0.000(4) 0.004(4) -0.008(4)
C10 0.057(8) 0.050(7) 0.047(7) 0.012(6) 0.024(6) 0.005(6)
C11 0.025(5) 0.029(5) 0.023(5) 0.000(4) 0.017(4) 0.003(4)
C12 0.025(5) 0.031(5) 0.027(5) -0.002(4) 0.013(4) -0.002(4)
C13 0.035(6) 0.032(5) 0.033(6) -0.014(4) 0.018(5) -0.011(4)
C14 0.042(7) 0.046(7) 0.037(6) -0.011(5) 0.025(5) -0.025(5)
C15 0.035(6) 0.031(5) 0.033(6) -0.008(4) 0.013(5) -0.006(4)
C16 0.031(5) 0.022(5) 0.025(5) 0.001(4) 0.008(4) 0.002(4)
C17 0.025(5) 0.027(5) 0.019(4) 0.007(4) 0.011(4) 0.004(4)
C18 0.023(5) 0.022(5) 0.019(5) 0.002(4) 0.011(4) -0.002(4)
N6 0.018(4) 0.024(4) 0.026(4) -0.005(3) 0.008(3) -0.001(3)
N1 0.025(4) 0.026(4) 0.025(4) -0.002(3) 0.014(3) -0.004(3)
N5 0.025(4) 0.033(4) 0.027(4) 0.008(4) 0.015(4) 0.008(4)
N2 0.025(4) 0.032(4) 0.035(5) -0.001(4) 0.019(4) -0.009(4)
N3 0.028(4) 0.025(4) 0.029(4) -0.003(4) 0.013(4) -0.002(4)
N4 0.026(4) 0.036(5) 0.031(5) 0.001(4) 0.017(4) -0.001(4)
O1 0.039(4) 0.030(4) 0.029(4) -0.006(3) 0.020(3) -0.006(3)
O1W 0.221(11) 0.220(11) 0.219(11) 0.001(5) 0.078(6) 0.007(5)
O2 0.045(4) 0.040(4) 0.037(4) -0.013(3) 0.025(4) -0.016(4)
O2W 0.144(7) 0.147(7) 0.134(7) 0.000(5) 0.056(5) -0.015(5)
O3 0.034(4) 0.051(5) 0.036(4) -0.011(4) 0.023(4) -0.009(4)
O4 0.044(5) 0.048(5) 0.036(4) -0.020(4) 0.024(4) -0.014(4)

loop_
_atom_type_symbol
_atom_type_description
_atom_type_scat_dispersion_real
_atom_type_scat_dispersion_imag
_atom_type_scat_source
C C 0.0033 0.0016 'International Tables Vol C Tables 4.2.6.8 and 6.1.1.4'
H H 0.0000 0.0000 'International Tables Vol C Tables 4.2.6.8 and 6.1.1.4'
Ag Ag -0.8971 1.1015 'International Tables Vol C Tables 4.2.6.8 and 6.1.1.4'
N N 0.0061 0.0033 'International Tables Vol C Tables 4.2.6.8 and 6.1.1.4'
O O 0.0106 0.0060 'International Tables Vol C Tables 4.2.6.8 and 6.1.1.4'

loop_
_geom_angle_atom_site_label_1
_geom_angle_atom_site_label_2
_geom_angle_atom_site_label_3
_geom_angle
_geom_angle_site_symmetry_1
_geom_angle_site_symmetry_3
_geom_angle_publ_flag
N1 Ag1 N6 172.0(3) . 1_655 y
N1 Ag1 O1 84.7(2) . 3_667 y
N6 Ag1 O1 99.3(2) 1_655 3_667 y
N1 Ag1 O3 98.3(2) . 2_656 y
N6 Ag1 O3 87.6(2) 1_655 2_656 y
O1 Ag1 O3 102.4(2) 3_667 2_656 y
O1 Ag2 N3 139.7(3) . . y
O1 Ag2 O4 104.1(3) . 4_566 y
N3 Ag2 O4 111.9(3) . 4_566 y
O1 Ag2 N4 105.5(3) . . y
N3 Ag2 N4 90.7(3) . . y
O4 Ag2 N4 92.5(2) 4_566 . y
N2 C1 N1 119.3(8) . . ?
N2 C1 N3 116.7(8) . . ?
N1 C1 N3 124.0(8) . . ?
N3 C2 C3 123.4(9) . . ?
N3 C2 H2A 118.3 . . ?
C3 C2 H2A 118.3 . . ?
C2 C3 C4 117.4(9) . . ?
C2 C3 H3A 121.3 . . ?
C4 C3 H3A 121.3 . . ?
N1 C4 C3 121.1(9) . . ?
N1 C4 C5 118.0(9) . . ?
C3 C4 C5 120.9(9) . . ?
C4 C5 H5A 109.5 . . ?
C4 C5 H5B 109.5 . . ?
H5A C5 H5B 109.5 . . ?
C4 C5 H5C 109.5 . . ?
H5A C5 H5C 109.5 . . ?
H5B C5 H5C 109.5 . . ?
N5 C6 N6 120.0(8) . . ?
N5 C6 N4 116.1(8) . . ?
N6 C6 N4 123.8(8) . . ?
N4 C7 C8 123.8(9) . . ?
N4 C7 H7A 118.1 . . ?
C8 C7 H7A 118.1 . . ?
C7 C8 C9 117.8(9) . . ?
C7 C8 H8A 121.1 . . ?
C9 C8 H8A 121.1 . . ?
N6 C9 C8 120.3(9) . . ?
N6 C9 C10 116.5(9) . . ?
C8 C9 C10 123.2(9) . . ?
C9 C10 H10A 109.5 . . ?
C9 C10 H10B 109.5 . . ?
H10A C10 H10B 109.5 . . ?
C9 C10 H10C 109.5 . . ?
H10A C10 H10C 109.5 . . ?
H10B C10 H10C 109.5 . . ?
O2 C11 O1 125.2(9) . . ?
O2 C11 C12 119.7(8) . . ?
O1 C11 C12 115.1(8) . . ?
C13 C12 C17 119.5(9) . . ?
C13 C12 C11 120.7(8) . . ?
C17 C12 C11 119.7(8) . . ?
C12 C13 C14 120.5(9) . . ?
C12 C13 H13A 119.8 . . ?
C14 C13 H13A 119.8 . . ?
C15 C14 C13 119.8(9) . . ?
C15 C14 H14A 120.1 . . ?
C13 C14 H14A 120.1 . . ?
C14 C15 C16 120.2(9) . . ?
C14 C15 H15A 119.9 . . ?
C16 C15 H15A 119.9 . . ?
C17 C16 C15 120.4(9) . . ?
C17 C16 C18 120.7(8) . . ?
C15 C16 C18 118.9(8) . . ?
C16 C17 C12 119.6(9) . . ?
C16 C17 H17A 120.2 . . ?
C12 C17 H17A 120.2 . . ?
O4 C18 O3 124.5(8) . . ?
O4 C18 C16 118.5(8) . . ?
O3 C18 C16 116.9(8) . . ?
C6 N6 C9 118.3(8) . . ?
C6 N6 Ag1 122.1(6) . 1_455 ?
C9 N6 Ag1 118.5(6) . 1_455 ?
C4 N1 C1 117.9(8) . . ?
C4 N1 Ag1 120.0(6) . . ?
C1 N1 Ag1 121.2(6) . . ?
C6 N5 H5D 120.0 . . ?
C6 N5 H5E 120.0 . . ?
H5D N5 H5E 120.0 . . ?
C1 N2 H2B 120.0 . . ?
C1 N2 H2C 120.0 . . ?
H2B N2 H2C 120.0 . . ?
C2 N3 C1 116.1(8) . . ?
C2 N3 Ag2 117.1(6) . . ?
C1 N3 Ag2 126.8(6) . . ?
C7 N4 C6 115.9(8) . . ?
C7 N4 Ag2 117.8(6) . . ?
C6 N4 Ag2 126.2(6) . . ?
C11 O1 Ag2 117.6(6) . . ?
C11 O1 Ag1 109.6(6) . 3_667 ?
Ag2 O1 Ag1 95.0(2) . 3_667 ?
H1WA O1W H1WB 108.3 . . ?
H2WA O2W H2WB 108.4 . . ?
C18 O3 Ag1 101.2(6) . 2_646 ?
C18 O4 Ag2 128.7(6) . 4_565 ?

loop_
_geom_bond_atom_site_label_1
_geom_bond_atom_site_label_2
_geom_bond_distance
_geom_bond_site_symmetry_2
_geom_bond_publ_flag
Ag1 N1 2.176(7) . y
Ag1 N6 2.193(7) 1_655 y
Ag1 O1 2.735(7) 3_667 y
Ag1 O3 2.747(8) 2_656 y
Ag2 O1 2.273(7) . y
Ag2 N3 2.273(8) . y
Ag2 O4 2.385(6) 4_566 y
Ag2 N4 2.502(8) . y
C1 N2 1.326(12) . ?
C1 N1 1.357(12) . ?
C1 N3 1.372(11) . ?
C2 N3 1.341(12) . ?
C2 C3 1.377(15) . ?
C2 H2A 0.9300 . ?
C3 C4 1.387(14) . ?
C3 H3A 0.9300 . ?
C4 N1 1.355(12) . ?
C4 C5 1.455(15) . ?
C5 H5A 0.9600 . ?
C5 H5B 0.9600 . ?
C5 H5C 0.9600 . ?
C6 N5 1.326(12) . ?
C6 N6 1.343(12) . ?
C6 N4 1.377(11) . ?
C7 N4 1.337(13) . ?
C7 C8 1.364(14) . ?
C7 H7A 0.9300 . ?
C8 C9 1.388(14) . ?
C8 H8A 0.9300 . ?
C9 N6 1.359(12) . ?
C9 C10 1.509(15) . ?
C10 H10A 0.9600 . ?
C10 H10B 0.9600 . ?
C10 H10C 0.9600 . ?
C11 O2 1.221(11) . ?
C11 O1 1.281(10) . ?
C11 C12 1.522(13) . ?
C12 C13 1.384(13) . ?
C12 C17 1.437(12) . ?
C13 C14 1.397(14) . ?
C13 H13A 0.9300 . ?
C14 C15 1.392(14) . ?
C14 H14A 0.9300 . ?
C15 C16 1.408(14) . ?
C15 H15A 0.9300 . ?
C16 C17 1.369(13) . ?
C16 C18 1.518(12) . ?
C17 H17A 0.9300 . ?
C18 O4 1.240(11) . ?
C18 O3 1.266(11) . ?
N6 Ag1 2.193(7) 1_455 ?
N5 H5D 0.8600 . ?
N5 H5E 0.8600 . ?
N2 H2B 0.8600 . ?
N2 H2C 0.8600 . ?
O1 Ag1 2.735(7) 3_667 ?
O1W H1WA 0.8500 . ?
O1W H1WB 0.8499 . ?
O2W H2WA 0.8499 . ?
O2W H2WB 0.8501 . ?
O3 Ag1 2.747(8) 2_646 ?
O4 Ag2 2.385(6) 4_565 ?

loop_
_geom_hbond_atom_site_label_D
_geom_hbond_atom_site_label_H
_geom_hbond_atom_site_label_A
_geom_hbond_distance_DH
_geom_hbond_distance_HA
_geom_hbond_distance_DA
_geom_hbond_angle_DHA
_geom_hbond_site_symmetry_A
N5 H5D O1 0.86 1.96 2.789(10) 162.2 3_567
N5 H5E O4 0.86 1.99 2.850(11) 174.4 4_566
N2 H2B O3 0.86 2.06 2.905(10) 166.0 2_656
N2 H2C O2 0.86 2.19 2.992(11) 155.8 .
O2W H2WA O2 0.85 1.88 2.727(16) 178.1 .
O1W H1WA O3 0.85 1.90 2.75(2) 177.2 2_656
O1W H1WB O2W 0.85 1.73 2.58(3) 176.3 2_656
O2W H2WB O3 0.85 2.17 3.016(18) 178.5 2_656
